data_2015606
loop_
_publ_author_name
'Pugh, David'

_publ_section_title
;
 2,6-Dibromo-3,5-dimethylpyridine and 2,6-diiodo-3,5-dimethylpyridine
;
_journal_coeditor_code GG3034
_journal_issue 10
_journal_name_full 'Acta Crystallographica Section C'
_journal_page_first o590
_journal_page_last o592
_journal_paper_doi 10.1107/S0108270106032732
_journal_volume 62
_journal_year 2006
_chemical_formula_iupac 'C7 H7 Br2 N'
_chemical_formula_moiety 'C7 H7 Br2 N'
_chemical_formula_sum 'C7 H7 Br2 N'
_chemical_formula_weight 264.96
_chemical_name_common 'Compound I'
_chemical_name_systematic
;
2,6-dibromo-3,5-dimethylpyridine
;
_space_group_IT_number 19
_symmetry_cell_setting orthorhombic
_symmetry_space_group_name_Hall 'P 2ac 2ab'
_symmetry_space_group_name_H-M 'P 21 21 21'
_atom_sites_solution_hydrogens geom
_atom_sites_solution_primary direct
_atom_sites_solution_secondary difmap
_cell_angle_alpha 90.00
_cell_angle_beta 90.00
_cell_angle_gamma 90.00
_cell_formula_units_Z 8
_cell_length_a 10.5429(3)
_cell_length_b 12.4821(4)
_cell_length_c 12.6458(3)
_cell_measurement_reflns_used 2177
_cell_measurement_temperature 120(2)
_cell_measurement_theta_max 27.48
_cell_measurement_theta_min 2.91
_cell_volume 1664.16(8)
_computing_cell_refinement 'DENZO (Otwinowski & Minor, 1997) and COLLECT'
_computing_data_collection 'COLLECT (Hooft, 1998)'
_computing_data_reduction 'DENZO and COLLECT'
_computing_molecular_graphics 'ORTEP-3 (Farrugia, 1997)'
_computing_publication_material
;
PLATON (Spek, 2003), WinGX (Farrugia, 1999)
and enCIFer (Allen <i>et al.</i>,  2004)
;
_computing_structure_refinement 'SHELXL97 (Sheldrick, 1997)'
_computing_structure_solution 'SIR92 (Altomare <i>et al.</i>,  1994)'
_diffrn_ambient_temperature 120(2)
_diffrn_detector_area_resol_mean 9.091
_diffrn_measured_fraction_theta_full 0.997
_diffrn_measured_fraction_theta_max 0.997
_diffrn_measurement_device_type 'Bruker--Nonius KappaCCD'
_diffrn_measurement_method '\f and \w'
_diffrn_radiation_monochromator '10cm confocal mirrors'
_diffrn_radiation_source 'Bruker-Nonius FR591 rotating anode'
_diffrn_radiation_type MoK\a
_diffrn_radiation_wavelength 0.71073
_diffrn_reflns_av_R_equivalents 0.0431
_diffrn_reflns_av_sigmaI/netI 0.0317
_diffrn_reflns_limit_h_max 13
_diffrn_reflns_limit_h_min -13
_diffrn_reflns_limit_k_max 16
_diffrn_reflns_limit_k_min -11
_diffrn_reflns_limit_l_max 16
_diffrn_reflns_limit_l_min -16
_diffrn_reflns_number 14709
_diffrn_reflns_theta_full 27.49
_diffrn_reflns_theta_max 27.49
_diffrn_reflns_theta_min 3.61
_diffrn_standards_number 0
_exptl_absorpt_coefficient_mu 9.665
_exptl_absorpt_correction_T_max 0.826
_exptl_absorpt_correction_T_min 0.397
_exptl_absorpt_correction_type multi-scan
_exptl_absorpt_process_details '(SADABS; Sheldrick, 2003)'
_exptl_crystal_colour colourless
_exptl_crystal_density_diffrn 2.115
_exptl_crystal_density_method 'not measured'
_exptl_crystal_description fragment
_exptl_crystal_F_000 1008
_exptl_crystal_size_max 0.10
_exptl_crystal_size_mid 0.10
_exptl_crystal_size_min 0.02
_refine_diff_density_max 0.461
_refine_diff_density_min -0.495
_refine_ls_abs_structure_details 'Flack (1983), 1623 Friedel pairs'
_refine_ls_abs_structure_Flack 0.471(17)
_refine_ls_extinction_method none
_refine_ls_goodness_of_fit_ref 1.076
_refine_ls_hydrogen_treatment constr
_refine_ls_matrix_type full
_refine_ls_number_parameters 186
_refine_ls_number_reflns 2175
_refine_ls_number_restraints 0
_refine_ls_restrained_S_all 1.076
_refine_ls_R_factor_all 0.0307
_refine_ls_R_factor_gt 0.0255
_refine_ls_shift/su_max 0.022
_refine_ls_shift/su_mean 0.002
_refine_ls_structure_factor_coef Fsqd
_refine_ls_weighting_details 'calc w=1/[\s^2^(Fo^2^)+(0.0144P)^2^+1.0475P] where P=(Fo^2^+2Fc^2^)/3'
_refine_ls_weighting_scheme calc
_refine_ls_wR_factor_gt 0.0469
_refine_ls_wR_factor_ref 0.0486
_reflns_number_gt 1984
_reflns_number_total 2175
_reflns_threshold_expression I>2\s(I)
_cod_data_source_file gg3034.cif
_cod_data_source_block I
_cod_depositor_comments
;
The following automatic conversions were performed:
'_geom_bond_publ_flag' value 'Y' changed to 'y' according to
'/home/saulius/struct/CIF-dictionaries/cif_core.dic' dictionary named
'cif_core.dic' version 2.4.1 from 2010-06-29 (8
times).

'_geom_torsion_publ_flag' value 'Y' changed to 'y' according to
'/home/saulius/struct/CIF-dictionaries/cif_core.dic' dictionary named
'cif_core.dic' version 2.4.1 from 2010-06-29 (2 times).

Automatic conversion script
Id: cif_fix_enum 1527 2010-12-29 10:47:43Z saulius 

The following automatic conversions were performed:

'_geom_bond_publ_flag' value 'Y' changed to 'y' according to
/home/saulius/struct/CIF-dictionaries/cif_core.dic dictionary named
'cif_core.dic' version 2.4.1 from 2010-06-29 (8
times).

'_geom_torsion_publ_flag' value 'Y' changed to 'y' according
to /home/saulius/struct/CIF-dictionaries/cif_core.dic dictionary
named 'cif_core.dic' version 2.4.1 from 2010-06-29 (2 times).

Automatic conversion script
Id: cif_fix_values 1715 2011-07-08 13:25:40Z adriana 
;
_cod_database_code 2015606
_cod_database_fobs_code 2015606

loop_
_symmetry_equiv_pos_as_xyz
'x, y, z'
'-x+1/2, -y, z+1/2'
'x+1/2, -y+1/2, -z'
'-x, y+1/2, -z+1/2'

loop_
_atom_site_type_symbol
_atom_site_label
_atom_site_fract_x
_atom_site_fract_y
_atom_site_fract_z
_atom_site_U_iso_or_equiv
_atom_site_adp_type
_atom_site_calc_flag
_atom_site_refinement_flags
_atom_site_occupancy
C C1A 0.1899(4) 0.7712(3) 0.7014(3) 0.0181(9) Uani d . 1
C C2A 0.1864(4) 0.6619(4) 0.6807(3) 0.0205(9) Uani d . 1
C C3A 0.2526(4) 0.6298(3) 0.5909(3) 0.0205(9) Uani d . 1
H H3A 0.2538 0.5559 0.5730 0.025 Uiso calc R 1
C C4A 0.3174(4) 0.7022(3) 0.5261(3) 0.0180(9) Uani d . 1
C C5A 0.3091(4) 0.8087(3) 0.5581(3) 0.0180(9) Uani d . 1
C C6A 0.1170(4) 0.5831(3) 0.7493(3) 0.0245(9) Uani d . 1
H H6A1 0.1236 0.5114 0.7183 0.037 Uiso calc R 1
H H6A2 0.0275 0.6037 0.7542 0.037 Uiso calc R 1
H H6A3 0.1547 0.5828 0.8201 0.037 Uiso calc R 1
C C7A 0.3902(4) 0.6659(4) 0.4309(3) 0.0275(10) Uani d . 1
H H7A1 0.3591 0.7038 0.3681 0.041 Uiso calc R 1
H H7A2 0.3786 0.5886 0.4213 0.041 Uiso calc R 1
H H7A3 0.4805 0.6815 0.4409 0.041 Uiso calc R 1
N N1A 0.2481(3) 0.8439(3) 0.6427(3) 0.0176(7) Uani d . 1
Br Br1A 0.10517(4) 0.82680(4) 0.82250(3) 0.02592(11) Uani d . 1
Br Br2A 0.39131(4) 0.91662(4) 0.47668(3) 0.02766(11) Uani d . 1
C C1B 0.6757(4) 0.8022(3) 0.8098(3) 0.0192(9) Uani d . 1
C C2B 0.6780(4) 0.6948(3) 0.7797(3) 0.0208(9) Uani d . 1
C C3B 0.7527(4) 0.6285(3) 0.8416(3) 0.0208(9) Uani d . 1
H H3B 0.7575 0.5544 0.8246 0.025 Uiso calc R 1
C C4B 0.8210(4) 0.6670(4) 0.9279(3) 0.0178(9) Uani d . 1
C C5B 0.8085(4) 0.7769(3) 0.9468(3) 0.0199(9) Uani d . 1
C C6B 0.6016(4) 0.6529(4) 0.6877(3) 0.0278(10) Uani d . 1
H H6B1 0.5110 0.6616 0.7026 0.042 Uiso calc R 1
H H6B2 0.6206 0.5768 0.6770 0.042 Uiso calc R 1
H H6B3 0.6236 0.6930 0.6237 0.042 Uiso calc R 1
C C7B 0.9028(4) 0.5958(4) 0.9942(3) 0.0294(10) Uani d . 1
H H7B1 0.9911 0.6198 0.9896 0.044 Uiso calc R 1
H H7B2 0.8964 0.5219 0.9684 0.044 Uiso calc R 1
H H7B3 0.8744 0.5990 1.0679 0.044 Uiso calc R 1
N N1B 0.7377(3) 0.8437(3) 0.8905(3) 0.0191(8) Uani d . 1
Br Br1B 0.57822(4) 0.90160(4) 0.72923(4) 0.03317(13) Uani d . 1
Br Br2B 0.89866(4) 0.84133(4) 1.06013(3) 0.02859(12) Uani d . 1

loop_
_atom_site_aniso_label
_atom_site_aniso_U_11
_atom_site_aniso_U_22
_atom_site_aniso_U_33
_atom_site_aniso_U_12
_atom_site_aniso_U_13
_atom_site_aniso_U_23
C1A 0.015(2) 0.022(2) 0.018(2) -0.0011(18) -0.0010(17) 0.0017(17)
C2A 0.016(2) 0.018(2) 0.027(2) -0.0031(18) -0.0048(19) 0.001(2)
C3A 0.021(2) 0.015(2) 0.025(2) 0.0012(17) -0.007(2) -0.0015(18)
C4A 0.016(2) 0.018(2) 0.020(2) 0.0006(17) -0.0034(18) 0.0010(18)
C5A 0.015(2) 0.019(2) 0.021(2) -0.0012(17) 0.0004(18) 0.0066(18)
C6A 0.024(2) 0.021(2) 0.029(2) -0.001(2) -0.004(2) 0.005(2)
C7A 0.030(2) 0.028(2) 0.025(2) 0.012(2) 0.000(2) -0.0033(19)
N1A 0.0127(17) 0.0200(19) 0.0202(16) -0.0004(15) -0.0018(15) 0.0009(15)
Br1A 0.0282(2) 0.0251(2) 0.0245(2) 0.0021(2) 0.0056(2) -0.00355(18)
Br2A 0.0293(2) 0.0232(2) 0.0305(2) -0.0037(2) 0.0062(2) 0.00665(19)
C1B 0.016(2) 0.020(2) 0.022(2) 0.0018(17) 0.0042(18) 0.0073(18)
C2B 0.020(2) 0.022(2) 0.021(2) -0.0025(18) 0.0051(19) 0.0009(18)
C3B 0.024(2) 0.014(2) 0.024(2) -0.0034(18) 0.005(2) 0.0000(17)
C4B 0.015(2) 0.017(2) 0.021(2) 0.0012(18) 0.0045(17) 0.0014(19)
C5B 0.020(2) 0.018(2) 0.022(2) -0.0059(18) 0.0023(19) -0.0025(18)
C6B 0.033(3) 0.029(2) 0.021(2) -0.008(2) 0.002(2) -0.003(2)
C7B 0.028(2) 0.025(2) 0.035(2) 0.003(2) -0.001(2) 0.008(2)
N1B 0.0198(18) 0.0138(17) 0.0236(18) -0.0016(15) 0.0032(16) 0.0030(16)
Br1B 0.0324(3) 0.0304(3) 0.0366(2) 0.0056(2) -0.0074(2) 0.0091(2)
Br2B 0.0291(3) 0.0310(3) 0.0257(2) -0.0058(2) -0.0039(2) -0.00555(19)

loop_
_atom_type_symbol
_atom_type_description
_atom_type_scat_dispersion_real
_atom_type_scat_dispersion_imag
_atom_type_scat_source
C C 0.0033 0.0016 'International Tables Vol C Tables 4.2.6.8 and 6.1.1.4'
H H 0.0000 0.0000 'International Tables Vol C Tables 4.2.6.8 and 6.1.1.4'
N N 0.0061 0.0033 'International Tables Vol C Tables 4.2.6.8 and 6.1.1.4'
Br Br -0.2901 2.4595 'International Tables Vol C Tables 4.2.6.8 and 6.1.1.4'

loop_
_geom_angle_atom_site_label_1
_geom_angle_atom_site_label_2
_geom_angle_atom_site_label_3
_geom_angle
N1A C1A C2A 125.5(4)
N1A C1A Br1A 114.8(3)
C2A C1A Br1A 119.8(3)
C1A C2A C3A 115.0(4)
C1A C2A C6A 123.2(4)
C3A C2A C6A 121.8(4)
C2A C3A C4A 122.5(4)
C2A C3A H3A 118.7
C4A C3A H3A 118.7
C5A C4A C3A 114.5(4)
C5A C4A C7A 123.7(4)
C3A C4A C7A 121.7(4)
N1A C5A C4A 125.7(4)
N1A C5A Br2A 115.0(3)
C4A C5A Br2A 119.3(3)
C2A C6A H6A1 109.5
C2A C6A H6A2 109.5
H6A1 C6A H6A2 109.5
C2A C6A H6A3 109.5
H6A1 C6A H6A3 109.5
H6A2 C6A H6A3 109.5
C4A C7A H7A1 109.5
C4A C7A H7A2 109.5
H7A1 C7A H7A2 109.5
C4A C7A H7A3 109.5
H7A1 C7A H7A3 109.5
H7A2 C7A H7A3 109.5
C1A N1A C5A 116.8(4)
N1B C1B C2B 125.5(4)
N1B C1B Br1B 115.2(3)
C2B C1B Br1B 119.3(3)
C3B C2B C1B 115.5(4)
C3B C2B C6B 122.1(4)
C1B C2B C6B 122.3(4)
C2B C3B C4B 122.0(4)
C2B C3B H3B 119.0
C4B C3B H3B 119.0
C3B C4B C5B 115.1(4)
C3B C4B C7B 122.1(4)
C5B C4B C7B 122.8(4)
N1B C5B C4B 125.3(4)
N1B C5B Br2B 114.9(3)
C4B C5B Br2B 119.8(3)
C2B C6B H6B1 109.5
C2B C6B H6B2 109.5
H6B1 C6B H6B2 109.5
C2B C6B H6B3 109.5
H6B1 C6B H6B3 109.5
H6B2 C6B H6B3 109.5
C4B C7B H7B1 109.5
C4B C7B H7B2 109.5
H7B1 C7B H7B2 109.5
C4B C7B H7B3 109.5
H7B1 C7B H7B3 109.5
H7B2 C7B H7B3 109.5
C1B N1B C5B 116.6(4)

loop_
_geom_bond_atom_site_label_1
_geom_bond_atom_site_label_2
_geom_bond_distance
_geom_bond_publ_flag
C1A N1A 1.323(5) y
C1A C2A 1.389(6) ?
C1A Br1A 1.904(4) y
C2A C3A 1.392(6) ?
C2A C6A 1.501(6) ?
C3A C4A 1.399(6) ?
C3A H3A 0.9500 ?
C4A C5A 1.391(6) ?
C4A C7A 1.498(6) ?
C5A N1A 1.323(5) y
C5A Br2A 1.905(4) y
C6A H6A1 0.9800 ?
C6A H6A2 0.9800 ?
C6A H6A3 0.9800 ?
C7A H7A1 0.9800 ?
C7A H7A2 0.9800 ?
C7A H7A3 0.9800 ?
C1B N1B 1.317(5) y
C1B C2B 1.394(6) ?
C1B Br1B 1.906(4) y
C2B C3B 1.385(6) ?
C2B C6B 1.509(6) ?
C3B C4B 1.394(6) ?
C3B H3B 0.9500 ?
C4B C5B 1.399(6) ?
C4B C7B 1.496(6) ?
C5B N1B 1.327(5) y
C5B Br2B 1.898(4) y
C6B H6B1 0.9800 ?
C6B H6B2 0.9800 ?
C6B H6B3 0.9800 ?
C7B H7B1 0.9800 ?
C7B H7B2 0.9800 ?
C7B H7B3 0.9800 ?

loop_
_geom_torsion_atom_site_label_1
_geom_torsion_atom_site_label_2
_geom_torsion_atom_site_label_3
_geom_torsion_atom_site_label_4
_geom_torsion
_geom_torsion_publ_flag
N1A C1A C2A C3A 1.1(6) y
Br1A C1A C2A C3A -179.3(3) ?
N1A C1A C2A C6A -179.0(4) ?
Br1A C1A C2A C6A 0.6(6) y
C1A C2A C3A C4A -0.2(6) ?
C6A C2A C3A C4A 179.9(4) ?
C2A C3A C4A C5A -0.7(6) ?
C2A C3A C4A C7A 178.8(4) ?
C3A C4A C5A N1A 0.9(6) ?
C7A C4A C5A N1A -178.6(4) ?
C3A C4A C5A Br2A -179.4(3) ?
C7A C4A C5A Br2A 1.1(6) ?
C2A C1A N1A C5A -0.9(6) ?
Br1A C1A N1A C5A 179.5(3) ?
C4A C5A N1A C1A -0.2(6) ?
Br2A C5A N1A C1A -179.9(3) ?
N1B C1B C2B C3B 0.0(6) ?
Br1B C1B C2B C3B 179.0(3) ?
N1B C1B C2B C6B 178.4(4) ?
Br1B C1B C2B C6B -2.5(5) ?
C1B C2B C3B C4B -0.1(6) ?
C6B C2B C3B C4B -178.6(4) ?
C2B C3B C4B C5B -0.2(6) ?
C2B C3B C4B C7B -179.4(4) ?
C3B C4B C5B N1B 0.6(6) ?
C7B C4B C5B N1B 179.8(4) ?
C3B C4B C5B Br2B -178.8(3) ?
C7B C4B C5B Br2B 0.4(6) ?
C2B C1B N1B C5B 0.4(6) ?
Br1B C1B N1B C5B -178.7(3) ?
C4B C5B N1B C1B -0.7(6) ?
Br2B C5B N1B C1B 178.7(3) ?

loop_
_cod_related_entry_id
_cod_related_entry_database
_cod_related_entry_code
1 ChemSpider 713910
